data_7127573
loop_
_publ_author_name
'Pawar, Amol Prakash'
'Yadav, Jyothi'
'Mir, Nisar Ahmad'
'Iype, Eldhose'
'Rangan, Krishnan'
'Anthal, Sumati'
'Kant, Rajni'
'Kumar, Indresh'

_publ_section_title
;
 Direct catalytic synthesis of \b-(C3)-substituted pyrroles: a
 complementary addition to the Paal-Knorr reaction.
;
_journal_issue 2
_journal_name_full 'Chemical communications (Cambridge, England)'
_journal_page_first 251
_journal_page_last 254
_journal_paper_doi 10.1039/d0cc06357f
_journal_volume 57
_journal_year 2021
_chemical_formula_moiety 'C16 H18 N2 O2'
_chemical_formula_sum 'C16 H18 N2 O2'
_chemical_formula_weight 270.32
_space_group_crystal_system monoclinic
_space_group_IT_number 14
_space_group_name_Hall '-P 2ybc'
_space_group_name_H-M_alt 'P 1 21/c 1'
_atom_sites_solution_hydrogens geom
_atom_sites_solution_primary dual
_audit_creation_date 2019-12-19
_audit_creation_method
;
Olex2 1.2
(compiled 2018.05.29 svn.r3508 for OlexSys, GUI svn.r5506)
;
_audit_update_record
;
2019-12-20 deposited with the CCDC.	2020-11-23 downloaded from the CCDC.
;
_cell_angle_alpha 90
_cell_angle_beta 102.324(2)
_cell_angle_gamma 90
_cell_formula_units_Z 4
_cell_length_a 10.8918(2)
_cell_length_b 10.9673(2)
_cell_length_c 11.9061(3)
_cell_measurement_reflns_used 4826
_cell_measurement_temperature 93(2)
_cell_measurement_theta_max 79.4160
_cell_measurement_theta_min 5.5070
_cell_volume 1389.45(5)
_computing_cell_refinement 'CrysAlisPro 1.171.39.20a (Rigaku OD, 2015)'
_computing_data_collection 'CrysAlisPro 1.171.39.20a (Rigaku OD, 2015)'
_computing_data_reduction 'CrysAlisPro 1.171.39.20a (Rigaku OD, 2015)'
_computing_molecular_graphics 'Olex2 (Dolomanov et al., 2009)'
_computing_publication_material 'Olex2 (Dolomanov et al., 2009)'
_computing_structure_refinement 'ShelXL (Sheldrick, 2015)'
_computing_structure_solution 'ShelXT (Sheldrick, 2015)'
_diffrn_ambient_temperature 93(2)
_diffrn_detector 'CCD plate'
_diffrn_measured_fraction_theta_full 1.000
_diffrn_measured_fraction_theta_max 0.968
_diffrn_measurement_details
;
List of Runs (angles in degrees, time in seconds):

  # Type    Start    End  Width  t~exp~   \w     \q     \k     \f   Frames
#--------------------------------------------------------------------------
  1  \w     17.00  45.00   0.50    1.92    --    0.00  57.00  60.00   56
  2  \w    -19.00  89.00   0.50    1.92    --    0.00  37.00-150.00  216
  3  \w    -31.00  -5.00   0.50    1.92    --    0.00 -57.00 -30.00   52
  4  \w    -88.00 -56.00   0.50    1.92    --    0.00 -57.00 -30.00   64
  5  \w     98.00 134.00   0.50    7.68    --  107.20 -15.00  30.00   72
  6  \w    105.00 194.00   0.50    7.68    --  107.20  45.00   0.00  178
  7  \w     19.00 115.00   0.50    7.68    --  107.20 -45.00  90.00  192
  8  \w     19.00  63.00   0.50    7.68    --  107.20 -15.00  30.00   88
  9  \w     24.00  81.00   0.50    7.68    --  107.20 -30.00-120.00  114
 10  \w     36.00 119.00   0.50    7.68    --  107.20 -61.00  90.00  166
 11  \w     18.00  45.00   0.50    7.68    --  107.20 -30.00 -60.00   54
 12  \w     80.00 105.00   0.50    7.68    --  107.20 -30.00 -60.00   50
 13  \w     94.00 138.00   0.50    7.68    --  107.20 -77.00-120.00   88
 14  \w     30.00  89.00   0.50    7.68    --  107.20 -77.00-120.00  118
;
_diffrn_measurement_device 'four-circle diffractometer'
_diffrn_measurement_device_type 'XtaLAB Pro: Kappa dual home/near'
_diffrn_measurement_method '\w scans'
_diffrn_orient_matrix_type 'CrysAlisPro convention (1999,Acta A55,543-557)'
_diffrn_orient_matrix_UB_11 -0.0926075000
_diffrn_orient_matrix_UB_12 -0.0370575000
_diffrn_orient_matrix_UB_13 0.0753240000
_diffrn_orient_matrix_UB_21 0.0843607000
_diffrn_orient_matrix_UB_22 0.0625470000
_diffrn_orient_matrix_UB_23 0.1043654000
_diffrn_orient_matrix_UB_31 -0.0724995000
_diffrn_orient_matrix_UB_32 0.1202494000
_diffrn_orient_matrix_UB_33 -0.0311843000
_diffrn_radiation_monochromator graphite
_diffrn_radiation_probe x-ray
_diffrn_radiation_type CuK\a
_diffrn_radiation_wavelength 1.54184
_diffrn_reflns_av_R_equivalents 0.0264
_diffrn_reflns_av_unetI/netI 0.0317
_diffrn_reflns_Laue_measured_fraction_full 1.000
_diffrn_reflns_Laue_measured_fraction_max 0.968
_diffrn_reflns_limit_h_max 13
_diffrn_reflns_limit_h_min -13
_diffrn_reflns_limit_k_max 13
_diffrn_reflns_limit_k_min -8
_diffrn_reflns_limit_l_max 14
_diffrn_reflns_limit_l_min -15
_diffrn_reflns_number 7404
_diffrn_reflns_point_group_measured_fraction_full 1.000
_diffrn_reflns_point_group_measured_fraction_max 0.968
_diffrn_reflns_theta_full 67.684
_diffrn_reflns_theta_max 79.954
_diffrn_reflns_theta_min 4.155
_diffrn_source 'fine-focus sealed X-ray tube'
_diffrn_source_type 'Enhance (Cu) X-ray Source'
_exptl_absorpt_coefficient_mu 0.692
_exptl_absorpt_correction_T_max 1.00000
_exptl_absorpt_correction_T_min 0.76828
_exptl_absorpt_correction_type multi-scan
_exptl_absorpt_process_details
;
CrysAlisPro 1.171.39.20a (Rigaku Oxford Diffraction, 2015)
Empirical absorption correction using spherical harmonics,
 implemented in SCALE3 ABSPACK scaling algorithm.
;
_exptl_crystal_colour Red
_exptl_crystal_density_diffrn 1.292
_exptl_crystal_description Block
_exptl_crystal_F_000 576
_exptl_crystal_recrystallization_method 'Re-crystallisation from solvent: Ethyl acetate and Hexane'
_exptl_crystal_size_max 0.1
_exptl_crystal_size_mid 0.08
_exptl_crystal_size_min 0.03
_refine_diff_density_max 0.233
_refine_diff_density_min -0.276
_refine_diff_density_rms 0.052
_refine_ls_extinction_method none
_refine_ls_goodness_of_fit_ref 1.056
_refine_ls_hydrogen_treatment constr
_refine_ls_matrix_type full
_refine_ls_number_parameters 185
_refine_ls_number_reflns 2934
_refine_ls_number_restraints 0
_refine_ls_restrained_S_all 1.056
_refine_ls_R_factor_all 0.0433
_refine_ls_R_factor_gt 0.0400
_refine_ls_shift/su_max 0.000
_refine_ls_shift/su_mean 0.000
_refine_ls_structure_factor_coef Fsqd
_refine_ls_weighting_details 'w=1/[\s^2^(Fo^2^)+(0.0542P)^2^+0.6332P] where P=(Fo^2^+2Fc^2^)/3'
_refine_ls_weighting_scheme calc
_refine_ls_wR_factor_gt 0.1058
_refine_ls_wR_factor_ref 0.1088
_reflns_Friedel_coverage 0.000
_reflns_number_gt 2675
_reflns_number_total 2934
_reflns_threshold_expression 'I > 2\s(I)'
_cod_data_source_file d0cc06357f2.cif
_cod_data_source_block exp_518_indresh-01
_cod_depositor_comments 'Adding full bibliography for 7127572--7127574.cif.'
_cod_database_code 7127573
_shelx_shelxl_version_number 2016/4
_shelx_space_group_comment
;
The symmetry employed for this shelxl refinement is uniquely defined
by the following loop, which should always be used as a source of
symmetry information in preference to the above space-group names.
They are only intended as comments.
;
_reflns_odcompleteness_completeness 99.90
_reflns_odcompleteness_iscentric 1
_reflns_odcompleteness_theta 71.98
_olex2_refinement_description
;
1. Fixed Uiso
 At 1.2 times of:
  All C(H) groups, All N(H) groups
 At 1.5 times of:
  All C(H,H,H) groups, All O(H) groups
2.a Aromatic/amide H refined with riding coordinates:
 N1(H1), C4(H4), C5(H5), C2(H2A), C10(H10), C12(H12), C11(H11), C3(H3)
2.b Idealised Me refined as rotating group:
 C14(H14A,H14B,H14C), C16(H16A,H16B,H16C), C15(H15A,H15B,H15C)
2.c Idealised tetrahedral OH refined as rotating group:
 O2(H2)
;
_olex2_submission_special_instructions 'No special instructions were received'
_oxdiff_exptl_absorpt_empirical_details
;
Empirical correction (ABSPACK) includes:
- Absorption correction using spherical harmonics
- Frame scaling
;
_oxdiff_exptl_absorpt_empirical_full_max 1.605
_oxdiff_exptl_absorpt_empirical_full_min 0.817

loop_
_space_group_symop_operation_xyz
'x, y, z'
'-x, y+1/2, -z+1/2'
'-x, -y, -z'
'x, -y-1/2, z-1/2'

loop_
_atom_site_label
_atom_site_type_symbol
_atom_site_fract_x
_atom_site_fract_y
_atom_site_fract_z
_atom_site_U_iso_or_equiv
_atom_site_adp_type
_atom_site_occupancy
_atom_site_site_symmetry_order
_atom_site_calc_flag
_atom_site_refinement_flags_posn
_atom_site_refinement_flags_adp
_atom_site_refinement_flags_occupancy
_atom_site_disorder_assembly
_atom_site_disorder_group
O2 O 0.00757(8) 0.61868(8) 0.15457(7) 0.01446(19) Uani 1 1 d . . . . .
H2 H -0.000912 0.617240 0.084473 0.022 Uiso 1 1 calc GR . . . .
O1 O 0.04504(8) 0.36519(8) 0.08367(7) 0.0173(2) Uani 1 1 d . . . . .
N1 N 0.08653(9) 0.35009(9) 0.28072(9) 0.0148(2) Uani 1 1 d . . . . .
H1 H 0.073490 0.273237 0.286567 0.018 Uiso 1 1 calc R . . . .
N2 N 0.41723(9) 0.65852(10) 0.15514(9) 0.0159(2) Uani 1 1 d . . . . .
C1 C 0.11968(10) 0.43035(11) 0.37535(10) 0.0136(2) Uani 1 1 d . . . . .
C6 C 0.13254(10) 0.54836(11) 0.33567(10) 0.0128(2) Uani 1 1 d . . . . .
C8 C 0.07796(10) 0.40969(11) 0.17982(10) 0.0129(2) Uani 1 1 d . . . . .
C9 C 0.23073(11) 0.57823(10) 0.16434(10) 0.0132(2) Uani 1 1 d . . . . .
C7 C 0.11401(10) 0.54542(10) 0.20663(10) 0.0125(2) Uani 1 1 d . . . . .
C4 C 0.17547(11) 0.61869(12) 0.53018(10) 0.0174(3) Uani 1 1 d . . . . .
H4 H 0.193410 0.681777 0.583358 0.021 Uiso 1 1 calc R . . . .
C5 C 0.15936(11) 0.64389(11) 0.41306(10) 0.0149(2) Uani 1 1 d . . . . .
H5 H 0.166479 0.723186 0.387518 0.018 Uiso 1 1 calc R . . . .
C2 C 0.13651(11) 0.40276(11) 0.49088(10) 0.0166(3) Uani 1 1 d . . . . .
H2A H 0.129278 0.323341 0.516074 0.020 Uiso 1 1 calc R . . . .
C10 C 0.25228(11) 0.55842(11) 0.05198(10) 0.0161(3) Uani 1 1 d . . . . .
H10 H 0.198862 0.518585 -0.008213 0.019 Uiso 1 1 calc R . . . .
C12 C 0.33443(11) 0.63983(11) 0.22544(10) 0.0143(2) Uani 1 1 d . . . . .
H12 H 0.346099 0.664520 0.301709 0.017 Uiso 1 1 calc R . . . .
C11 C 0.36659(11) 0.60912(12) 0.04924(10) 0.0170(3) Uani 1 1 d . . . . .
H11 H 0.403935 0.609974 -0.014085 0.020 Uiso 1 1 calc R . . . .
C3 C 0.16489(11) 0.49978(12) 0.56800(10) 0.0180(3) Uani 1 1 d . . . . .
H3 H 0.177015 0.484635 0.646458 0.022 Uiso 1 1 calc R . . . .
C13 C 0.53764(11) 0.72798(12) 0.18195(11) 0.0189(3) Uani 1 1 d . . . . .
C14 C 0.63901(12) 0.65107(13) 0.14479(13) 0.0250(3) Uani 1 1 d . . . . .
H14A H 0.643919 0.572894 0.181750 0.038 Uiso 1 1 calc GR . . . .
H14B H 0.718618 0.691727 0.166373 0.038 Uiso 1 1 calc GR . . . .
H14C H 0.618172 0.640277 0.062904 0.038 Uiso 1 1 calc GR . . . .
C16 C 0.51979(13) 0.84872(13) 0.11644(13) 0.0268(3) Uani 1 1 d . . . . .
H16A H 0.493805 0.832869 0.035545 0.040 Uiso 1 1 calc GR . . . .
H16B H 0.597677 0.892883 0.131079 0.040 Uiso 1 1 calc GR . . . .
H16C H 0.456660 0.896260 0.141540 0.040 Uiso 1 1 calc GR . . . .
C15 C 0.57517(14) 0.75232(16) 0.31051(12) 0.0304(3) Uani 1 1 d . . . . .
H15A H 0.513202 0.803387 0.333357 0.046 Uiso 1 1 calc GR . . . .
H15B H 0.655302 0.792487 0.327822 0.046 Uiso 1 1 calc GR . . . .
H15C H 0.580679 0.676433 0.351471 0.046 Uiso 1 1 calc GR . . . .

loop_
_atom_site_aniso_label
_atom_site_aniso_U_11
_atom_site_aniso_U_22
_atom_site_aniso_U_33
_atom_site_aniso_U_23
_atom_site_aniso_U_13
_atom_site_aniso_U_12
O2 0.0152(4) 0.0132(4) 0.0143(4) 0.0004(3) 0.0017(3) 0.0036(3)
O1 0.0202(4) 0.0141(4) 0.0170(4) -0.0027(3) 0.0026(3) -0.0015(3)
N1 0.0178(5) 0.0094(5) 0.0172(5) 0.0004(4) 0.0033(4) -0.0016(4)
N2 0.0141(5) 0.0192(5) 0.0146(5) -0.0022(4) 0.0038(4) -0.0038(4)
C1 0.0108(5) 0.0131(5) 0.0169(6) -0.0012(4) 0.0030(4) -0.0009(4)
C6 0.0105(5) 0.0129(6) 0.0155(5) 0.0003(4) 0.0037(4) -0.0004(4)
C8 0.0102(5) 0.0119(5) 0.0164(6) -0.0002(4) 0.0028(4) 0.0012(4)
C9 0.0139(5) 0.0103(5) 0.0158(5) 0.0014(4) 0.0042(4) 0.0000(4)
C7 0.0117(5) 0.0099(5) 0.0155(5) 0.0008(4) 0.0022(4) 0.0010(4)
C4 0.0161(6) 0.0186(6) 0.0172(6) -0.0035(5) 0.0031(4) -0.0008(4)
C5 0.0144(5) 0.0128(6) 0.0179(6) -0.0005(4) 0.0042(4) -0.0006(4)
C2 0.0154(5) 0.0156(6) 0.0186(6) 0.0042(5) 0.0030(4) -0.0007(4)
C10 0.0168(6) 0.0167(6) 0.0148(5) -0.0022(4) 0.0033(4) -0.0013(5)
C12 0.0143(5) 0.0159(6) 0.0132(5) 0.0003(4) 0.0041(4) -0.0001(4)
C11 0.0179(6) 0.0204(6) 0.0134(5) -0.0024(5) 0.0049(4) -0.0017(5)
C3 0.0163(6) 0.0231(7) 0.0142(5) 0.0016(5) 0.0024(4) 0.0002(5)
C13 0.0146(5) 0.0230(6) 0.0199(6) -0.0034(5) 0.0056(4) -0.0062(5)
C14 0.0152(6) 0.0292(7) 0.0307(7) -0.0056(6) 0.0051(5) -0.0023(5)
C16 0.0245(7) 0.0216(7) 0.0347(8) -0.0017(6) 0.0074(6) -0.0074(5)
C15 0.0229(7) 0.0466(9) 0.0220(7) -0.0100(6) 0.0054(5) -0.0148(6)

loop_
_atom_type_symbol
_atom_type_description
_atom_type_scat_dispersion_real
_atom_type_scat_dispersion_imag
_atom_type_scat_source
C C 0.0181 0.0091 'International Tables Vol C Tables 4.2.6.8 and 6.1.1.4'
H H 0.0000 0.0000 'International Tables Vol C Tables 4.2.6.8 and 6.1.1.4'
N N 0.0311 0.0180 'International Tables Vol C Tables 4.2.6.8 and 6.1.1.4'
O O 0.0492 0.0322 'International Tables Vol C Tables 4.2.6.8 and 6.1.1.4'

loop_
_geom_angle_atom_site_label_1
_geom_angle_atom_site_label_2
_geom_angle_atom_site_label_3
_geom_angle
_geom_angle_site_symmetry_1
_geom_angle_site_symmetry_3
_geom_angle_publ_flag
C7 O2 H2 109.5 . . ?
C1 N1 H1 124.3 . . ?
C8 N1 H1 124.3 . . ?
C8 N1 C1 111.35(10) . . ?
C12 N2 C11 108.27(10) . . ?
C12 N2 C13 127.52(10) . . ?
C11 N2 C13 124.05(10) . . ?
C6 C1 N1 109.55(10) . . ?
C2 C1 N1 127.85(11) . . ?
C2 C1 C6 122.59(11) . . ?
C1 C6 C7 108.92(10) . . ?
C5 C6 C1 119.92(11) . . ?
C5 C6 C7 131.15(11) . . ?
O1 C8 N1 126.01(11) . . ?
O1 C8 C7 125.70(10) . . ?
N1 C8 C7 108.28(10) . . ?
C10 C9 C7 126.69(11) . . ?
C12 C9 C7 126.41(10) . . ?
C12 C9 C10 106.81(10) . . ?
O2 C7 C6 110.36(9) . . ?
O2 C7 C8 107.54(9) . . ?
O2 C7 C9 112.49(9) . . ?
C6 C7 C8 101.69(9) . . ?
C6 C7 C9 113.36(9) . . ?
C9 C7 C8 110.73(9) . . ?
C5 C4 H4 119.8 . . ?
C3 C4 H4 119.8 . . ?
C3 C4 C5 120.48(11) . . ?
C6 C5 C4 118.61(11) . . ?
C6 C5 H5 120.7 . . ?
C4 C5 H5 120.7 . . ?
C1 C2 H2A 121.6 . . ?
C1 C2 C3 116.83(11) . . ?
C3 C2 H2A 121.6 . . ?
C9 C10 H10 126.5 . . ?
C11 C10 C9 107.06(11) . . ?
C11 C10 H10 126.5 . . ?
N2 C12 C9 108.79(10) . . ?
N2 C12 H12 125.6 . . ?
C9 C12 H12 125.6 . . ?
N2 C11 H11 125.5 . . ?
C10 C11 N2 109.07(10) . . ?
C10 C11 H11 125.5 . . ?
C4 C3 C2 121.53(11) . . ?
C4 C3 H3 119.2 . . ?
C2 C3 H3 119.2 . . ?
N2 C13 C14 108.23(10) . . ?
N2 C13 C16 108.86(10) . . ?
N2 C13 C15 109.89(10) . . ?
C16 C13 C14 110.59(11) . . ?
C15 C13 C14 109.43(11) . . ?
C15 C13 C16 109.82(12) . . ?
C13 C14 H14A 109.5 . . ?
C13 C14 H14B 109.5 . . ?
C13 C14 H14C 109.5 . . ?
H14A C14 H14B 109.5 . . ?
H14A C14 H14C 109.5 . . ?
H14B C14 H14C 109.5 . . ?
C13 C16 H16A 109.5 . . ?
C13 C16 H16B 109.5 . . ?
C13 C16 H16C 109.5 . . ?
H16A C16 H16B 109.5 . . ?
H16A C16 H16C 109.5 . . ?
H16B C16 H16C 109.5 . . ?
C13 C15 H15A 109.5 . . ?
C13 C15 H15B 109.5 . . ?
C13 C15 H15C 109.5 . . ?
H15A C15 H15B 109.5 . . ?
H15A C15 H15C 109.5 . . ?
H15B C15 H15C 109.5 . . ?

loop_
_geom_bond_atom_site_label_1
_geom_bond_atom_site_label_2
_geom_bond_distance
_geom_bond_site_symmetry_2
_geom_bond_publ_flag
O2 H2 0.8200 . ?
O2 C7 1.4377(13) . ?
O1 C8 1.2256(14) . ?
N1 H1 0.8600 . ?
N1 C1 1.4145(15) . ?
N1 C8 1.3532(15) . ?
N2 C12 1.3704(15) . ?
N2 C11 1.3750(15) . ?
N2 C13 1.4911(15) . ?
C1 C6 1.3950(16) . ?
C1 C2 1.3819(16) . ?
C6 C7 1.5066(15) . ?
C6 C5 1.3847(16) . ?
C8 C7 1.5552(16) . ?
C9 C7 1.5075(15) . ?
C9 C10 1.4234(16) . ?
C9 C12 1.3822(16) . ?
C4 H4 0.9300 . ?
C4 C5 1.3954(17) . ?
C4 C3 1.3925(18) . ?
C5 H5 0.9300 . ?
C2 H2A 0.9300 . ?
C2 C3 1.3964(18) . ?
C10 H10 0.9300 . ?
C10 C11 1.3703(17) . ?
C12 H12 0.9300 . ?
C11 H11 0.9300 . ?
C3 H3 0.9300 . ?
C13 C14 1.5280(18) . ?
C13 C16 1.5280(19) . ?
C13 C15 1.5212(18) . ?
C14 H14A 0.9600 . ?
C14 H14B 0.9600 . ?
C14 H14C 0.9600 . ?
C16 H16A 0.9600 . ?
C16 H16B 0.9600 . ?
C16 H16C 0.9600 . ?
C15 H15A 0.9600 . ?
C15 H15B 0.9600 . ?
C15 H15C 0.9600 . ?

loop_
_geom_hbond_atom_site_label_D
_geom_hbond_atom_site_label_H
_geom_hbond_atom_site_label_A
_geom_hbond_distance_DH
_geom_hbond_distance_HA
_geom_hbond_distance_DA
_geom_hbond_angle_DHA
_geom_hbond_site_symmetry_A
O2 H2 O1_$1 0.82 1.97 2.7770(12) 169.9 3_565
